data_2204438
loop_
_publ_author_name
'Graham Smith'
'Urs D. Wermuth'
'David J. Young'
'Jonathan M. White'

_publ_section_title
;
 Zwitterionic 5-amino-2-naphthalenesulfonic acid
;
_journal_issue 11
_journal_name_full 'Acta Crystallographica Section E'
_journal_page_first o2014
_journal_page_last o2016
_journal_paper_doi 10.1107/S1600536804025206
_journal_volume 60
_journal_year 2004
_chemical_formula_iupac 'C10 H9 N O3 S'
_chemical_formula_moiety 'C10 H9 N O3 S'
_chemical_formula_sum 'C10 H9 N O3 S'
_chemical_formula_weight 223.24
_chemical_name_common '5-aminonaphthalene-2-sulfonic acid'
_chemical_name_systematic
;
5-ammonio-2-naphthalenesulfonate
;
_space_group_IT_number 61
_symmetry_cell_setting orthorhombic
_symmetry_space_group_name_Hall '-P 2ac 2ab'
_symmetry_space_group_name_H-M 'P b c a'
_atom_sites_solution_hydrogens geom
_atom_sites_solution_primary direct
_atom_sites_solution_secondary difmap
_audit_creation_method 'SHELXL97 (Sheldrick, 1997)'
_cell_angle_alpha 90.00
_cell_angle_beta 90.00
_cell_angle_gamma 90.00
_cell_formula_units_Z 8
_cell_length_a 11.120(2)
_cell_length_b 10.529(2)
_cell_length_c 16.253(3)
_cell_measurement_reflns_used 25
_cell_measurement_temperature 295(2)
_cell_measurement_theta_max 20
_cell_measurement_theta_min 15
_cell_volume 1902.9(6)
_computing_cell_refinement 'CAD-4 Software'
_computing_data_collection 'CAD-4 Software (Enraf-Nonius, 1989)'
_computing_data_reduction 'XCAD4 (Harms & Wocadlo, 1995)'
_computing_molecular_graphics 'PLATON for Windows (Spek, 1999)'
_computing_publication_material 'PLATON for Windows'
_computing_structure_refinement WinGX
_computing_structure_solution 'WinGX (Farrugia, 1999)'
_diffrn_ambient_temperature 295(2)
_diffrn_measured_fraction_theta_full 0.978
_diffrn_measured_fraction_theta_max 0.978
_diffrn_measurement_device_type 'Enraf--Nonius CAD-4f four-circle'
_diffrn_measurement_method \w--2\q
_diffrn_radiation_monochromator 'nickel filtered'
_diffrn_radiation_source 'Sealed tube'
_diffrn_radiation_type CuK\a
_diffrn_radiation_wavelength 1.54180
_diffrn_reflns_av_R_equivalents 0.0329
_diffrn_reflns_av_sigmaI/netI 0.0220
_diffrn_reflns_limit_h_max 13
_diffrn_reflns_limit_h_min -1
_diffrn_reflns_limit_k_max 1
_diffrn_reflns_limit_k_min -12
_diffrn_reflns_limit_l_max 1
_diffrn_reflns_limit_l_min -19
_diffrn_reflns_number 2124
_diffrn_reflns_theta_full 68
_diffrn_reflns_theta_max 68
_diffrn_reflns_theta_min 5.44
_diffrn_standards_decay_% 2.0
_diffrn_standards_interval_time 160
_diffrn_standards_number 3
_exptl_absorpt_coefficient_mu 2.926
_exptl_absorpt_correction_type none
_exptl_crystal_colour violet
_exptl_crystal_density_diffrn 1.558
_exptl_crystal_density_method 'not measured'
_exptl_crystal_description block
_exptl_crystal_F_000 928
_exptl_crystal_size_max 0.30
_exptl_crystal_size_mid 0.20
_exptl_crystal_size_min 0.20
_refine_diff_density_max 0.419
_refine_diff_density_min -0.469
_refine_ls_extinction_coef 0.0030(4)
_refine_ls_extinction_expression Fc^*^=kFc[1+0.001xFc^2^\l^3^/sin(2\q)]^-1/4^
_refine_ls_extinction_method SHELXL97
_refine_ls_goodness_of_fit_ref 1.063
_refine_ls_hydrogen_treatment mixed
_refine_ls_matrix_type full
_refine_ls_number_parameters 149
_refine_ls_number_reflns 1605
_refine_ls_number_restraints 0
_refine_ls_restrained_S_all 1.063
_refine_ls_R_factor_all 0.0417
_refine_ls_R_factor_gt 0.0392
_refine_ls_shift/su_max 0.001
_refine_ls_shift/su_mean 0.000
_refine_ls_structure_factor_coef Fsqd
_refine_ls_weighting_details 'calc w = 1/[\s^2^(Fo^2^)+(0.0553P)^2^+1.9163P] where P = (Fo^2^+2Fc^2^)/3'
_refine_ls_weighting_scheme calc
_refine_ls_wR_factor_gt 0.1026
_refine_ls_wR_factor_ref 0.1046
_reflns_number_gt 1496
_reflns_number_total 1725
_reflns_threshold_expression I>2\s(I)
_cod_data_source_file bt6536.cif
_cod_data_source_block I
_cod_database_code 2204438
_cod_database_fobs_code 2204438

loop_
_symmetry_equiv_pos_as_xyz
x,y,z
1/2-x,-y,1/2+z
1/2+x,1/2-y,-z
-x,1/2+y,1/2-z
-x,-y,-z
1/2+x,y,1/2-z
1/2-x,1/2+y,z
x,1/2-y,1/2+z

loop_
_atom_site_aniso_label
_atom_site_aniso_U_11
_atom_site_aniso_U_22
_atom_site_aniso_U_33
_atom_site_aniso_U_12
_atom_site_aniso_U_13
_atom_site_aniso_U_23
S2 0.0277(4) 0.0221(3) 0.0241(3) -0.0028(2) -0.0019(2) 0.0045(2)
O21 0.0539(11) 0.0312(9) 0.0263(8) -0.0111(8) -0.0037(7) 0.0010(7)
O22 0.0707(13) 0.0262(9) 0.0316(9) 0.0123(9) -0.0001(8) 0.0050(7)
O23 0.0305(10) 0.0696(14) 0.0480(11) -0.0129(9) -0.0051(8) 0.0289(10)
N5 0.0333(11) 0.0254(10) 0.0265(10) -0.0042(9) -0.0016(8) 0.0006(8)
C1 0.0272(11) 0.0254(11) 0.0278(11) 0.0005(9) 0.0025(9) -0.0013(9)
C2 0.0305(11) 0.0196(10) 0.0233(11) -0.0030(9) -0.0017(9) 0.0010(9)
C3 0.0283(12) 0.0253(11) 0.0316(12) 0.0043(9) -0.0025(9) 0.0038(9)
C4 0.0267(11) 0.0275(11) 0.0287(11) 0.0016(9) 0.0025(9) 0.0009(9)
C5 0.0337(12) 0.0222(11) 0.0228(10) -0.0051(9) -0.0021(9) -0.0022(8)
C6 0.0452(14) 0.0261(12) 0.0269(12) 0.0016(10) -0.0046(10) 0.0046(9)
C7 0.0423(14) 0.0293(12) 0.0353(13) 0.0112(10) -0.0038(10) 0.0043(10)
C8 0.0348(12) 0.0295(12) 0.0341(12) 0.0077(10) 0.0008(10) 0.0002(10)
C9 0.0302(11) 0.0190(10) 0.0254(11) 0.0006(9) -0.0010(9) -0.0024(8)
C10 0.0293(11) 0.0174(10) 0.0242(10) -0.0027(8) -0.0023(9) -0.0027(8)

loop_
_atom_site_label
_atom_site_fract_x
_atom_site_fract_y
_atom_site_fract_z
_atom_site_U_iso_or_equiv
_atom_site_thermal_displace_type
_atom_site_occupancy
_atom_site_type_symbol
S2 0.35321(5) 0.18955(5) 0.65915(3) 0.0246(2) Uani 1.000 S
O21 0.41215(16) 0.26283(16) 0.72337(9) 0.0371(5) Uani 1.000 O
O22 0.41330(18) 0.06917(16) 0.64632(10) 0.0428(6) Uani 1.000 O
O23 0.22588(16) 0.1796(2) 0.67311(12) 0.0494(7) Uani 1.000 O
N5 0.52637(18) 0.48460(19) 0.29788(12) 0.0284(6) Uani 1.000 N
C1 0.28630(19) 0.3614(2) 0.54248(14) 0.0268(6) Uani 1.000 C
C2 0.37230(19) 0.2778(2) 0.56725(13) 0.0245(6) Uani 1.000 C
C3 0.4794(2) 0.2627(2) 0.52104(13) 0.0284(7) Uani 1.000 C
C4 0.4963(2) 0.3309(2) 0.45091(14) 0.0276(6) Uani 1.000 C
C5 0.4196(2) 0.4931(2) 0.35065(13) 0.0262(6) Uani 1.000 C
C6 0.3332(2) 0.5769(2) 0.32715(14) 0.0327(7) Uani 1.000 C
C7 0.2281(2) 0.5910(2) 0.37435(15) 0.0356(8) Uani 1.000 C
C8 0.2124(2) 0.5204(2) 0.44400(15) 0.0328(7) Uani 1.000 C
C9 0.30121(19) 0.43372(19) 0.46963(13) 0.0249(6) Uani 1.000 C
C10 0.40878(19) 0.41789(19) 0.42263(13) 0.0236(6) Uani 1.000 C
H1 0.216900 0.371200 0.573700 0.0320 Uiso 1.000 H
H3 0.538200 0.206100 0.538700 0.0340 Uiso 1.000 H
H4 0.566800 0.320000 0.421000 0.0330 Uiso 1.000 H
H5A 0.585(3) 0.433(3) 0.3164(19) 0.045(8) Uiso 1.000 H
H5B 0.567(3) 0.569(3) 0.291(2) 0.061(9) Uiso 1.000 H
H5C 0.503(3) 0.454(4) 0.242(3) 0.079(11) Uiso 1.000 H
H6 0.343600 0.625000 0.279700 0.0390 Uiso 1.000 H
H7 0.169200 0.648500 0.358100 0.0430 Uiso 1.000 H
H8 0.142400 0.529700 0.474800 0.0390 Uiso 1.000 H

loop_
_atom_type_symbol
_atom_type_description
_atom_type_scat_dispersion_real
_atom_type_scat_dispersion_imag
_atom_type_scat_source
C C 0.0181 0.0091 'International Tables Vol C Tables 4.2.6.8 and 6.1.1.4'
H H 0.0000 0.0000 'International Tables Vol C Tables 4.2.6.8 and 6.1.1.4'
N N 0.0311 0.0180 'International Tables Vol C Tables 4.2.6.8 and 6.1.1.4'
O O 0.0492 0.0322 'International Tables Vol C Tables 4.2.6.8 and 6.1.1.4'
S S 0.3331 0.5567 'International Tables Vol C Tables 4.2.6.8 and 6.1.1.4'

loop_
_geom_angle_atom_site_label_1
_geom_angle_atom_site_label_2
_geom_angle_atom_site_label_3
_geom_angle
_geom_angle_publ_flag
O21 S2 O22 111.09(10) no
O21 S2 O23 111.67(11) no
O21 S2 C2 105.83(10) no
O22 S2 O23 114.42(12) no
O22 S2 C2 106.40(10) no
O23 S2 C2 106.81(11) no
H5A N5 H5C 107(3) no
H5B N5 H5C 108(3) no
C5 N5 H5C 110(2) no
C5 N5 H5A 115(2) no
C5 N5 H5B 112.1(19) no
H5A N5 H5B 104(3) no
C2 C1 C9 120.8(2) no
S2 C2 C3 119.25(16) no
S2 C2 C1 120.30(17) no
C1 C2 C3 120.4(2) no
C2 C3 C4 120.1(2) no
C3 C4 C10 121.3(2) no
C6 C5 C10 122.3(2) no
N5 C5 C6 116.57(19) no
N5 C5 C10 121.12(19) no
C5 C6 C7 120.2(2) no
C6 C7 C8 120.1(2) no
C7 C8 C9 120.6(2) no
C1 C9 C10 118.80(19) no
C1 C9 C8 120.9(2) no
C8 C9 C10 120.31(19) no
C5 C10 C9 116.55(19) no
C4 C10 C5 124.9(2) no
C4 C10 C9 118.57(19) no
C2 C1 H1 119.60 no
C9 C1 H1 119.57 no
C2 C3 H3 119.95 no
C4 C3 H3 119.98 no
C3 C4 H4 119.31 no
C10 C4 H4 119.39 no
C5 C6 H6 119.91 no
C7 C6 H6 119.90 no
C6 C7 H7 119.94 no
C8 C7 H7 119.98 no
C7 C8 H8 119.71 no
C9 C8 H8 119.72 no

loop_
_geom_bond_atom_site_label_1
_geom_bond_atom_site_label_2
_geom_bond_distance
_geom_bond_publ_flag
S2 O21 1.4541(17) no
S2 O22 1.4479(19) no
S2 O23 1.4378(19) no
S2 C2 1.772(2) no
N5 C5 1.467(3) no
N5 H5C 1.00(5) no
N5 H5A 0.90(3) no
N5 H5B 1.00(3) no
C1 C2 1.361(3) no
C1 C9 1.417(3) no
C2 C3 1.417(3) no
C3 C4 1.360(3) no
C4 C10 1.413(3) no
C5 C10 1.418(3) no
C5 C6 1.359(3) no
C6 C7 1.406(3) no
C7 C8 1.365(3) no
C8 C9 1.408(3) no
C9 C10 1.429(3) no
C1 H1 0.9293 no
C3 H3 0.9301 no
C4 H4 0.9296 no
C6 H6 0.9298 no
C7 H7 0.9302 no
C8 H8 0.9306 no

loop_
_geom_hbond_atom_site_label_D
_geom_hbond_atom_site_label_H
_geom_hbond_atom_site_label_A
_geom_hbond_site_symmetry_A
_geom_hbond_distance_DH
_geom_hbond_distance_HA
_geom_hbond_distance_DA
_geom_hbond_angle_DHA
_geom_hbond_publ_flag
N5 H5A O23 3_556 0.90(3) 1.97(3) 2.852(3) 165(3) yes
N5 H5B O21 5_666 1.00(3) 1.80(3) 2.767(3) 161(3) yes
N5 H5C O21 8_554 1.00(5) 2.51(4) 3.141(3) 120(3) yes
N5 H5C O22 8_554 1.00(5) 1.86(4) 2.823(3) 160(3) yes
C1 H1 O23 . 0.93 2.59 2.937(3) 103 yes
C4 H4 O23 3_556 0.93 2.34 3.255(3) 168 yes
C7 H7 O21 2_564 0.93 2.55 3.290(3) 137 yes

loop_
_geom_torsion_atom_site_label_1
_geom_torsion_atom_site_label_2
_geom_torsion_atom_site_label_3
_geom_torsion_atom_site_label_4
_geom_torsion
_geom_torsion_publ_flag
O21 S2 C2 C3 85.07(19) no
O22 S2 C2 C3 -33.2(2) no
O23 S2 C2 C3 -155.81(18) no
O23 S2 C2 C1 25.8(2) no
O21 S2 C2 C1 -93.33(19) no
O22 S2 C2 C1 148.41(18) no
C9 C1 C2 C3 0.8(3) no
C2 C1 C9 C10 -0.3(3) no
C9 C1 C2 S2 179.20(15) no
C2 C1 C9 C8 -179.9(2) no
S2 C2 C3 C4 -179.14(17) no
C1 C2 C3 C4 -0.7(3) no
C2 C3 C4 C10 0.2(3) no
C3 C4 C10 C5 179.6(2) no
C3 C4 C10 C9 0.3(3) no
N5 C5 C10 C4 0.6(3) no
C10 C5 C6 C7 -0.4(3) no
N5 C5 C6 C7 -179.9(2) no
C6 C5 C10 C9 0.4(3) no
N5 C5 C10 C9 179.9(3) no
C6 C5 C10 C4 -178.9(2) no
C5 C6 C7 C8 -0.1(3) no
C6 C7 C8 C9 0.5(3) no
C7 C8 C9 C10 -0.4(3) no
C7 C8 C9 C1 179.1(2) no
C1 C9 C10 C5 -179.56(19) no
C8 C9 C10 C4 179.3(2) no
C1 C9 C10 C4 -0.2(3) no
C8 C9 C10 C5 0.0(3) no

loop_
_cod_related_entry_id
_cod_related_entry_database
_cod_related_entry_code
1 ChemSpider 8101
